data_4071093
loop_
_publ_author_name
'Chiu, Ching-Wen'
'Gabba\"i, Fran\,cois P.'

_publ_section_title
;
 Diarylborenium Cations: Synthesis, Structure, and Electrochemistry
;
_journal_issue 7
_journal_name_full Organometallics
_journal_page_first 1657
_journal_paper_doi 10.1021/om701249n
_journal_volume 27
_journal_year 2008
_chemical_formula_moiety {(4-NMe2-3,5-dimethyl-C6H2)2B}-{DMAP}
_chemical_formula_sum 'C30 H43 B F3 N4 O3.5 S'
_chemical_formula_weight 615.55
_chemical_name_systematic
; 
 ? 
;
_space_group_IT_number 2
_symmetry_cell_setting triclinic
_symmetry_space_group_name_Hall '-P 1'
_symmetry_space_group_name_H-M 'P -1'
_atom_sites_solution_hydrogens geom
_atom_sites_solution_primary direct
_atom_sites_solution_secondary difmap
_audit_creation_method SHELXL-97
_cell_angle_alpha 85.454(3)
_cell_angle_beta 78.149(3)
_cell_angle_gamma 83.434(4)
_cell_formula_units_Z 2
_cell_length_a 8.110(3)
_cell_length_b 13.043(4)
_cell_length_c 15.489(5)
_cell_measurement_reflns_used 5577
_cell_measurement_temperature 140(2)
_cell_measurement_theta_max 25.44
_cell_measurement_theta_min 2.66
_cell_volume 1590.3(9)
_computing_cell_refinement 'Bruker APEX'
_computing_data_collection 'Bruker APEX'
_computing_data_reduction 'Bruker APEX'
_computing_molecular_graphics 'Bruker SHELXTL'
_computing_publication_material 'Bruker SHELXTL'
_computing_structure_refinement 'SHELXL-97 (Sheldrick, 1997)'
_computing_structure_solution 'SHELXS-97 (Sheldrick, 1990)'
_diffrn_ambient_temperature 140(2)
_diffrn_measured_fraction_theta_full 0.989
_diffrn_measured_fraction_theta_max 0.989
_diffrn_measurement_device_type 'CCD area detector'
_diffrn_measurement_method 'phi and omega scans'
_diffrn_radiation_monochromator graphite
_diffrn_radiation_source 'fine-focus sealed tube'
_diffrn_radiation_type MoK\a
_diffrn_radiation_wavelength 0.71073
_diffrn_reflns_av_R_equivalents 0.0295
_diffrn_reflns_av_sigmaI/netI 0.0494
_diffrn_reflns_limit_h_max 9
_diffrn_reflns_limit_h_min -9
_diffrn_reflns_limit_k_max 15
_diffrn_reflns_limit_k_min -13
_diffrn_reflns_limit_l_max 18
_diffrn_reflns_limit_l_min -18
_diffrn_reflns_number 11305
_diffrn_reflns_theta_full 25.49
_diffrn_reflns_theta_max 25.49
_diffrn_reflns_theta_min 1.57
_exptl_absorpt_coefficient_mu 0.158
_exptl_absorpt_correction_T_max 0.9906
_exptl_absorpt_correction_T_min 0.9661
_exptl_absorpt_correction_type none
_exptl_crystal_colour orange
_exptl_crystal_density_diffrn 1.285
_exptl_crystal_density_method 'not measured'
_exptl_crystal_description block
_exptl_crystal_F_000 654
_exptl_crystal_size_max 0.22
_exptl_crystal_size_mid 0.11
_exptl_crystal_size_min 0.06
_refine_diff_density_max 0.901
_refine_diff_density_min -0.748
_refine_diff_density_rms 0.059
_refine_ls_extinction_method none
_refine_ls_goodness_of_fit_ref 1.001
_refine_ls_hydrogen_treatment constr
_refine_ls_matrix_type full
_refine_ls_number_parameters 380
_refine_ls_number_reflns 5861
_refine_ls_number_restraints 4
_refine_ls_restrained_S_all 1.007
_refine_ls_R_factor_all 0.0841
_refine_ls_R_factor_gt 0.0608
_refine_ls_shift/su_max 0.000
_refine_ls_shift/su_mean 0.000
_refine_ls_structure_factor_coef Fsqd
_refine_ls_weighting_details 'calc w=1/[\s^2^(Fo^2^)+(0.0001P)^2^+3.2427P] where P=(Fo^2^+2Fc^2^)/3'
_refine_ls_weighting_scheme calc
_refine_ls_wR_factor_gt 0.1196
_refine_ls_wR_factor_ref 0.1276
_reflns_number_gt 4054
_reflns_number_total 5861
_reflns_threshold_expression >2sigma(I)
_cod_data_source_file om701249n-file003.cif
_cod_data_source_block cc1
_cod_depositor_comments
;
The following automatic conversions were performed:

'_symmetry_cell_setting' value 'Triclinic' changed to 'triclinic'
according to /home/saulius/struct/CIF-dictionaries/cif_core.dic
dictionary named 'cif_core.dic' version 2.4.1 from 2010-06-29.

Automatic conversion script
Id: cif_fix_values 1715 2011-07-08 13:25:40Z adriana 
;
_cod_original_cell_volume 1590.4(9)
_cod_original_sg_symbol_H-M P-1
_cod_original_formula_sum 'C30 H43 B F3 N4 O3.50 S'
_cod_database_code 4071093

loop_
_symmetry_equiv_pos_as_xyz
'x, y, z'
'-x, -y, -z'

loop_
_atom_site_label
_atom_site_type_symbol
_atom_site_fract_x
_atom_site_fract_y
_atom_site_fract_z
_atom_site_U_iso_or_equiv
_atom_site_adp_type
_atom_site_occupancy
_atom_site_symmetry_multiplicity
_atom_site_calc_flag
_atom_site_refinement_flags
_atom_site_disorder_assembly
_atom_site_disorder_group
S1 S 0.23064(11) 0.68707(7) 0.85720(6) 0.0392(2) Uani 1 1 d . . .
N1 N 0.8981(3) 0.68013(19) 1.23058(15) 0.0278(6) Uani 1 1 d . . .
F1 F 0.2157(3) 0.6400(2) 0.69851(14) 0.0715(7) Uani 1 1 d . . .
C1 C 0.9592(4) 0.6699(2) 1.14229(19) 0.0296(7) Uani 1 1 d . . .
H1A H 0.9253 0.7227 1.1018 0.036 Uiso 1 1 calc R . .
O1 O 0.1005(3) 0.7675(2) 0.8489(2) 0.0606(8) Uani 1 1 d . . .
B1 B 0.7837(4) 0.7728(3) 1.2654(2) 0.0295(8) Uani 1 1 d . . .
F2 F 0.3993(3) 0.74324(17) 0.70110(15) 0.0624(6) Uani 1 1 d . . .
N2 N 1.2091(3) 0.4217(2) 1.13839(18) 0.0386(7) Uani 1 1 d . . .
C2 C 1.0650(4) 0.5887(2) 1.1099(2) 0.0323(7) Uani 1 1 d . . .
H2A H 1.1078 0.5871 1.0481 0.039 Uiso 1 1 calc R . .
O2 O 0.3665(3) 0.7166(2) 0.89187(18) 0.0615(8) Uani 1 1 d . . .
F3 F 0.4480(3) 0.58434(17) 0.73848(15) 0.0635(6) Uani 1 1 d . . .
C3 C 1.1130(4) 0.5056(2) 1.1670(2) 0.0321(7) Uani 1 1 d . . .
N3 N 0.8819(4) 0.8799(3) 1.60375(18) 0.0533(9) Uani 1 1 d . . .
O3 O 0.1726(4) 0.58940(19) 0.89089(16) 0.0575(7) Uani 1 1 d . . .
N4 N 0.3039(3) 0.9697(2) 1.06296(17) 0.0337(6) Uani 1 1 d . . .
C4 C 1.0495(4) 0.5179(3) 1.2583(2) 0.0352(8) Uani 1 1 d . . .
H4A H 1.0781 0.4653 1.3004 0.042 Uiso 1 1 calc R . .
O4 O 0.0000 0.5000 0.5000 0.1230(18) Uani 1 2 d SD . .
C5 C 0.9496(4) 0.6028(2) 1.2861(2) 0.0337(7) Uani 1 1 d . . .
H5A H 0.9127 0.6093 1.3479 0.040 Uiso 1 1 calc R . .
C6 C 1.2710(5) 0.4066(3) 1.0445(2) 0.0570(11) Uani 1 1 d . . .
H6A H 1.3386 0.3394 1.0372 0.085 Uiso 0.50 1 calc PR . .
H6B H 1.3413 0.4617 1.0182 0.085 Uiso 0.50 1 calc PR . .
H6C H 1.1746 0.4084 1.0150 0.085 Uiso 0.50 1 calc PR . .
H6D H 1.2311 0.4669 1.0098 0.085 Uiso 0.50 1 calc PR . .
H6E H 1.2284 0.3447 1.0288 0.085 Uiso 0.50 1 calc PR . .
H6F H 1.3951 0.3980 1.0320 0.085 Uiso 0.50 1 calc PR . .
C7 C 1.2354(4) 0.3311(3) 1.1973(2) 0.0464(9) Uani 1 1 d . . .
H7A H 1.3094 0.2770 1.1637 0.070 Uiso 0.50 1 calc PR . .
H7B H 1.1262 0.3053 1.2233 0.070 Uiso 0.50 1 calc PR . .
H7C H 1.2885 0.3499 1.2444 0.070 Uiso 0.50 1 calc PR . .
H7D H 1.1733 0.3445 1.2572 0.070 Uiso 0.50 1 calc PR . .
H7E H 1.3565 0.3162 1.1976 0.070 Uiso 0.50 1 calc PR . .
H7F H 1.1942 0.2715 1.1765 0.070 Uiso 0.50 1 calc PR . .
C8 C 0.8075(4) 0.8050(2) 1.35587(19) 0.0286(7) Uani 1 1 d . . .
C9 C 0.9690(4) 0.8197(2) 1.37030(19) 0.0307(7) Uani 1 1 d . . .
C10 C 0.9916(4) 0.8461(3) 1.4508(2) 0.0371(8) Uani 1 1 d . . .
H10A H 1.1021 0.8561 1.4579 0.044 Uiso 1 1 calc R . .
C11 C 0.8567(4) 0.8587(3) 1.5227(2) 0.0369(8) Uani 1 1 d . . .
C12 C 0.6953(4) 0.8482(3) 1.5079(2) 0.0360(8) Uani 1 1 d . . .
H12A H 0.6002 0.8590 1.5547 0.043 Uiso 1 1 calc R . .
C13 C 0.6708(4) 0.8226(2) 1.4274(2) 0.0323(7) Uani 1 1 d . . .
C14 C 1.1237(4) 0.8120(3) 1.2970(2) 0.0404(8) Uani 1 1 d . . .
H14A H 1.0922 0.7928 1.2431 0.061 Uiso 0.50 1 calc PR . .
H14B H 1.2089 0.7593 1.3143 0.061 Uiso 0.50 1 calc PR . .
H14C H 1.1705 0.8789 1.2860 0.061 Uiso 0.50 1 calc PR . .
H14D H 1.2222 0.8279 1.3192 0.061 Uiso 0.50 1 calc PR . .
H14E H 1.1055 0.8614 1.2480 0.061 Uiso 0.50 1 calc PR . .
H14F H 1.1440 0.7417 1.2763 0.061 Uiso 0.50 1 calc PR . .
C15 C 0.4924(4) 0.8094(3) 1.4195(2) 0.0471(9) Uani 1 1 d . . .
H15A H 0.4148 0.8249 1.4754 0.071 Uiso 1 1 calc R . .
H15B H 0.4860 0.7379 1.4061 0.071 Uiso 1 1 calc R . .
H15C H 0.4603 0.8566 1.3720 0.071 Uiso 1 1 calc R . .
C16 C 1.0511(5) 0.8805(3) 1.6193(2) 0.0501(10) Uani 1 1 d . . .
H16A H 1.0454 0.8975 1.6804 0.075 Uiso 0.50 1 calc PR . .
H16B H 1.1097 0.9322 1.5788 0.075 Uiso 0.50 1 calc PR . .
H16C H 1.1130 0.8121 1.6094 0.075 Uiso 0.50 1 calc PR . .
H16D H 1.1334 0.8637 1.5653 0.075 Uiso 0.50 1 calc PR . .
H16E H 1.0690 0.8290 1.6670 0.075 Uiso 0.50 1 calc PR . .
H16F H 1.0657 0.9492 1.6363 0.075 Uiso 0.50 1 calc PR . .
C17 C 0.7410(5) 0.9096(3) 1.6725(2) 0.0488(9) Uani 1 1 d . . .
H17A H 0.7823 0.9221 1.7255 0.073 Uiso 0.50 1 calc PR . .
H17B H 0.6662 0.8541 1.6860 0.073 Uiso 0.50 1 calc PR . .
H17C H 0.6782 0.9729 1.6529 0.073 Uiso 0.50 1 calc PR . .
H17D H 0.6355 0.9106 1.6508 0.073 Uiso 0.50 1 calc PR . .
H17E H 0.7517 0.9786 1.6903 0.073 Uiso 0.50 1 calc PR . .
H17F H 0.7396 0.8598 1.7234 0.073 Uiso 0.50 1 calc PR . .
C18 C 0.6592(4) 0.8239(2) 1.20890(18) 0.0266(7) Uani 1 1 d . . .
C19 C 0.6342(4) 0.9324(2) 1.19616(19) 0.0288(7) Uani 1 1 d . . .
C20 C 0.5192(4) 0.9793(2) 1.14839(19) 0.0293(7) Uani 1 1 d . . .
H20A H 0.5077 1.0526 1.1405 0.035 Uiso 1 1 calc R . .
C21 C 0.4178(4) 0.9224(2) 1.11069(18) 0.0274(7) Uani 1 1 d . . .
C22 C 0.4405(4) 0.8151(2) 1.12389(18) 0.0274(7) Uani 1 1 d . . .
H22A H 0.3739 0.7742 1.0993 0.033 Uiso 1 1 calc R . .
C23 C 0.5559(4) 0.7663(2) 1.17122(18) 0.0262(6) Uani 1 1 d . . .
C24 C 0.7362(5) 1.0020(3) 1.2331(2) 0.0421(8) Uani 1 1 d . . .
H24A H 0.7013 1.0743 1.2173 0.063 Uiso 1 1 calc R . .
H24B H 0.8569 0.9859 1.2082 0.063 Uiso 1 1 calc R . .
H24C H 0.7167 0.9909 1.2975 0.063 Uiso 1 1 calc R . .
C25 C 0.5566(4) 0.6505(2) 1.1877(2) 0.0337(7) Uani 1 1 d . . .
H25A H 0.6436 0.6246 1.2218 0.051 Uiso 0.50 1 calc PR . .
H25B H 0.5813 0.6177 1.1311 0.051 Uiso 0.50 1 calc PR . .
H25C H 0.4454 0.6340 1.2210 0.051 Uiso 0.50 1 calc PR . .
H25D H 0.4700 0.6262 1.1608 0.051 Uiso 0.50 1 calc PR . .
H25E H 0.5322 0.6332 1.2515 0.051 Uiso 0.50 1 calc PR . .
H25F H 0.6681 0.6169 1.1616 0.051 Uiso 0.50 1 calc PR . .
C26 C 0.2553(4) 1.0799(3) 1.0645(2) 0.0408(8) Uani 1 1 d . . .
H26A H 0.1726 1.0995 1.0265 0.061 Uiso 0.50 1 calc PR . .
H26B H 0.3556 1.1170 1.0430 0.061 Uiso 0.50 1 calc PR . .
H26C H 0.2046 1.0979 1.1252 0.061 Uiso 0.50 1 calc PR . .
H26D H 0.3159 1.1101 1.1033 0.061 Uiso 0.50 1 calc PR . .
H26E H 0.1330 1.0926 1.0868 0.061 Uiso 0.50 1 calc PR . .
H26F H 0.2839 1.1117 1.0046 0.061 Uiso 0.50 1 calc PR . .
C27 C 0.1967(4) 0.9104(3) 1.0272(2) 0.0394(8) Uani 1 1 d . . .
H27A H 0.1235 0.9572 0.9951 0.059 Uiso 0.50 1 calc PR . .
H27B H 0.1266 0.8723 1.0754 0.059 Uiso 0.50 1 calc PR . .
H27C H 0.2672 0.8615 0.9866 0.059 Uiso 0.50 1 calc PR . .
H27D H 0.2214 0.8368 1.0430 0.059 Uiso 0.50 1 calc PR . .
H27E H 0.2182 0.9217 0.9627 0.059 Uiso 0.50 1 calc PR . .
H27F H 0.0777 0.9325 1.0515 0.059 Uiso 0.50 1 calc PR . .
C28 C 0.3273(5) 0.6628(3) 0.7434(2) 0.0426(8) Uani 1 1 d . . .
C31 C -0.1619(14) 0.4311(10) 0.5106(7) 0.1230(18) Uani 0.50 1 d PD A 1
H31A H -0.1708 0.4026 0.4546 0.148 Uiso 0.50 1 calc PR A 1
H31B H -0.1633 0.3754 0.5580 0.148 Uiso 0.50 1 calc PR A 1
C32 C -0.295(2) 0.5239(12) 0.5368(12) 0.1230(18) Uani 0.50 1 d PD A 1
H32A H -0.4085 0.5013 0.5472 0.184 Uiso 0.50 1 calc PR A 1
H32B H -0.2832 0.5780 0.4889 0.184 Uiso 0.50 1 calc PR A 1
H32C H -0.2760 0.5512 0.5908 0.184 Uiso 0.50 1 calc PR A 1
C33 C -0.1529(14) 0.5784(10) 0.5327(7) 0.1230(18) Uani 0.50 1 d PD A 2
H33A H -0.1724 0.6348 0.4882 0.148 Uiso 0.50 1 calc PR A 2
H33B H -0.1502 0.6066 0.5898 0.148 Uiso 0.50 1 calc PR A 2
C34 C -0.279(2) 0.4894(12) 0.5414(12) 0.1230(18) Uani 0.50 1 d PD A 2
H34A H -0.3958 0.5188 0.5627 0.184 Uiso 0.50 1 calc PR A 2
H34B H -0.2481 0.4338 0.5832 0.184 Uiso 0.50 1 calc PR A 2
H34C H -0.2700 0.4616 0.4834 0.184 Uiso 0.50 1 calc PR A 2

loop_
_atom_site_aniso_label
_atom_site_aniso_U_11
_atom_site_aniso_U_22
_atom_site_aniso_U_33
_atom_site_aniso_U_23
_atom_site_aniso_U_13
_atom_site_aniso_U_12
S1 0.0333(5) 0.0398(5) 0.0444(5) -0.0083(4) -0.0063(4) -0.0021(4)
N1 0.0267(14) 0.0335(15) 0.0241(13) -0.0027(11) -0.0074(10) -0.0021(11)
F1 0.0796(17) 0.098(2) 0.0482(13) 0.0000(13) -0.0219(12) -0.0431(15)
C1 0.0293(17) 0.0354(18) 0.0253(16) -0.0014(13) -0.0075(13) -0.0045(14)
O1 0.0372(15) 0.0509(17) 0.091(2) -0.0099(15) -0.0096(14) 0.0070(12)
B1 0.0260(18) 0.035(2) 0.0283(18) -0.0003(15) -0.0041(15) -0.0078(15)
F2 0.0668(15) 0.0556(14) 0.0608(14) 0.0096(11) 0.0025(12) -0.0257(12)
N2 0.0333(16) 0.0416(17) 0.0416(16) -0.0071(13) -0.0121(13) 0.0053(13)
C2 0.0297(17) 0.0403(19) 0.0265(16) -0.0055(14) -0.0047(13) -0.0017(14)
O2 0.0394(15) 0.085(2) 0.0650(18) -0.0366(16) -0.0151(13) 0.0018(14)
F3 0.0718(16) 0.0478(14) 0.0619(15) -0.0153(11) 0.0065(12) 0.0047(12)
C3 0.0240(16) 0.0366(18) 0.0377(18) -0.0057(14) -0.0102(14) -0.0014(14)
N3 0.0425(18) 0.093(3) 0.0283(16) -0.0216(16) -0.0082(13) -0.0095(17)
O3 0.079(2) 0.0451(16) 0.0446(15) 0.0009(12) 0.0020(14) -0.0165(14)
N4 0.0334(15) 0.0353(15) 0.0337(15) -0.0038(12) -0.0132(12) 0.0047(12)
C4 0.0360(19) 0.0352(19) 0.0354(18) 0.0006(14) -0.0125(15) 0.0004(15)
O4 0.097(3) 0.200(6) 0.061(2) 0.031(3) -0.018(2) 0.010(3)
C5 0.0368(18) 0.0393(19) 0.0258(16) 0.0004(14) -0.0098(14) -0.0025(15)
C6 0.050(2) 0.068(3) 0.049(2) -0.021(2) -0.0110(19) 0.023(2)
C7 0.038(2) 0.042(2) 0.060(2) -0.0030(18) -0.0157(17) 0.0054(16)
C8 0.0251(16) 0.0355(18) 0.0260(16) -0.0023(13) -0.0071(13) -0.0018(13)
C9 0.0248(16) 0.0415(19) 0.0255(16) -0.0054(13) -0.0038(12) -0.0013(14)
C10 0.0253(17) 0.056(2) 0.0316(17) -0.0075(15) -0.0073(14) -0.0056(15)
C11 0.0356(19) 0.050(2) 0.0257(17) -0.0078(15) -0.0067(14) -0.0036(16)
C12 0.0287(18) 0.052(2) 0.0250(16) -0.0068(15) 0.0001(13) 0.0007(15)
C13 0.0269(17) 0.0414(19) 0.0290(17) -0.0026(14) -0.0069(13) -0.0026(14)
C14 0.0279(18) 0.061(2) 0.0327(18) -0.0095(16) -0.0029(14) -0.0101(16)
C15 0.0261(18) 0.079(3) 0.037(2) -0.0066(18) -0.0051(15) -0.0065(18)
C16 0.052(2) 0.070(3) 0.035(2) -0.0091(18) -0.0217(17) -0.008(2)
C17 0.057(2) 0.062(2) 0.0276(18) -0.0138(17) -0.0047(17) -0.0065(19)
C18 0.0272(16) 0.0306(17) 0.0225(15) -0.0039(12) -0.0050(12) -0.0031(13)
C19 0.0286(17) 0.0342(18) 0.0240(15) -0.0070(13) -0.0042(12) -0.0025(13)
C20 0.0353(18) 0.0254(16) 0.0262(16) -0.0052(12) -0.0044(13) 0.0007(13)
C21 0.0257(16) 0.0345(18) 0.0207(15) -0.0054(12) -0.0022(12) 0.0014(13)
C22 0.0244(16) 0.0340(18) 0.0246(15) -0.0069(13) -0.0046(12) -0.0036(13)
C23 0.0242(16) 0.0311(17) 0.0221(15) -0.0041(12) -0.0015(12) -0.0019(13)
C24 0.052(2) 0.0358(19) 0.045(2) -0.0051(16) -0.0209(17) -0.0086(16)
C25 0.0347(18) 0.0308(18) 0.0389(18) -0.0024(14) -0.0129(14) -0.0057(14)
C26 0.043(2) 0.040(2) 0.0377(19) -0.0053(15) -0.0123(16) 0.0096(16)
C27 0.0331(19) 0.048(2) 0.0407(19) -0.0022(16) -0.0174(15) 0.0000(16)
C28 0.045(2) 0.040(2) 0.046(2) 0.0002(16) -0.0095(17) -0.0141(17)
C31 0.097(3) 0.200(6) 0.061(2) 0.031(3) -0.018(2) 0.010(3)
C32 0.097(3) 0.200(6) 0.061(2) 0.031(3) -0.018(2) 0.010(3)
C33 0.097(3) 0.200(6) 0.061(2) 0.031(3) -0.018(2) 0.010(3)
C34 0.097(3) 0.200(6) 0.061(2) 0.031(3) -0.018(2) 0.010(3)

loop_
_atom_type_symbol
_atom_type_description
_atom_type_scat_dispersion_real
_atom_type_scat_dispersion_imag
_atom_type_scat_source
C C 0.0033 0.0016 'International Tables Vol C Tables 4.2.6.8 and 6.1.1.4'
H H 0.0000 0.0000 'International Tables Vol C Tables 4.2.6.8 and 6.1.1.4'
B B 0.0013 0.0007 'International Tables Vol C Tables 4.2.6.8 and 6.1.1.4'
N N 0.0061 0.0033 'International Tables Vol C Tables 4.2.6.8 and 6.1.1.4'
O O 0.0106 0.0060 'International Tables Vol C Tables 4.2.6.8 and 6.1.1.4'
F F 0.0171 0.0103 'International Tables Vol C Tables 4.2.6.8 and 6.1.1.4'
S S 0.1246 0.1234 'International Tables Vol C Tables 4.2.6.8 and 6.1.1.4'

loop_
_geom_angle_atom_site_label_1
_geom_angle_atom_site_label_2
_geom_angle_atom_site_label_3
_geom_angle
_geom_angle_site_symmetry_1
_geom_angle_site_symmetry_3
O1 S1 O2 114.81(17) . .
O1 S1 O3 114.85(17) . .
O2 S1 O3 115.71(18) . .
O1 S1 C28 103.13(18) . .
O2 S1 C28 103.22(16) . .
O3 S1 C28 102.53(16) . .
C5 N1 C1 116.5(3) . .
C5 N1 B1 121.2(3) . .
C1 N1 B1 122.3(3) . .
C2 C1 N1 123.2(3) . .
C2 C1 H1A 118.4 . .
N1 C1 H1A 118.4 . .
N1 B1 C18 117.5(3) . .
N1 B1 C8 114.7(3) . .
C18 B1 C8 127.8(3) . .
C3 N2 C7 121.7(3) . .
C3 N2 C6 122.2(3) . .
C7 N2 C6 115.2(3) . .
C1 C2 C3 120.6(3) . .
C1 C2 H2A 119.7 . .
C3 C2 H2A 119.7 . .
N2 C3 C2 123.1(3) . .
N2 C3 C4 121.6(3) . .
C2 C3 C4 115.3(3) . .
C11 N3 C17 120.5(3) . .
C11 N3 C16 120.5(3) . .
C17 N3 C16 118.8(3) . .
C21 N4 C27 120.9(3) . .
C21 N4 C26 121.3(3) . .
C27 N4 C26 116.0(3) . .
C5 C4 C3 120.7(3) . .
C5 C4 H4A 119.6 . .
C3 C4 H4A 119.6 . .
C33 O4 C33 180.000(3) . 2_566
C33 O4 C31 77.1(7) . .
C33 O4 C31 102.9(7) 2_566 .
C33 O4 C31 102.9(7) . 2_566
C33 O4 C31 77.1(7) 2_566 2_566
C31 O4 C31 180.0(11) . 2_566
C4 C5 N1 123.5(3) . .
C4 C5 H5A 118.2 . .
N1 C5 H5A 118.2 . .
N2 C6 H6A 109.5 . .
N2 C6 H6B 109.5 . .
H6A C6 H6B 109.5 . .
N2 C6 H6C 109.5 . .
H6A C6 H6C 109.5 . .
H6B C6 H6C 109.5 . .
N2 C6 H6D 109.5 . .
H6A C6 H6D 141.1 . .
H6B C6 H6D 56.3 . .
H6C C6 H6D 56.3 . .
N2 C6 H6E 109.5 . .
H6A C6 H6E 56.3 . .
H6B C6 H6E 141.1 . .
H6C C6 H6E 56.3 . .
H6D C6 H6E 109.5 . .
N2 C6 H6F 109.5 . .
H6A C6 H6F 56.3 . .
H6B C6 H6F 56.3 . .
H6C C6 H6F 141.1 . .
H6D C6 H6F 109.5 . .
H6E C6 H6F 109.5 . .
N2 C7 H7A 109.5 . .
N2 C7 H7B 109.5 . .
H7A C7 H7B 109.5 . .
N2 C7 H7C 109.5 . .
H7A C7 H7C 109.5 . .
H7B C7 H7C 109.5 . .
N2 C7 H7D 109.5 . .
H7A C7 H7D 141.1 . .
H7B C7 H7D 56.3 . .
H7C C7 H7D 56.3 . .
N2 C7 H7E 109.5 . .
H7A C7 H7E 56.3 . .
H7B C7 H7E 141.1 . .
H7C C7 H7E 56.3 . .
H7D C7 H7E 109.5 . .
N2 C7 H7F 109.5 . .
H7A C7 H7F 56.3 . .
H7B C7 H7F 56.3 . .
H7C C7 H7F 141.1 . .
H7D C7 H7F 109.5 . .
H7E C7 H7F 109.5 . .
C9 C8 C13 116.4(3) . .
C9 C8 B1 121.1(3) . .
C13 C8 B1 122.5(3) . .
C10 C9 C8 121.4(3) . .
C10 C9 C14 116.9(3) . .
C8 C9 C14 121.7(3) . .
C9 C10 C11 121.9(3) . .
C9 C10 H10A 119.0 . .
C11 C10 H10A 119.0 . .
N3 C11 C10 121.4(3) . .
N3 C11 C12 121.7(3) . .
C10 C11 C12 116.9(3) . .
C13 C12 C11 121.7(3) . .
C13 C12 H12A 119.2 . .
C11 C12 H12A 119.2 . .
C12 C13 C8 121.6(3) . .
C12 C13 C15 117.4(3) . .
C8 C13 C15 121.0(3) . .
C9 C14 H14A 109.5 . .
C9 C14 H14B 109.5 . .
H14A C14 H14B 109.5 . .
C9 C14 H14C 109.5 . .
H14A C14 H14C 109.5 . .
H14B C14 H14C 109.5 . .
C9 C14 H14D 109.5 . .
H14A C14 H14D 141.1 . .
H14B C14 H14D 56.3 . .
H14C C14 H14D 56.3 . .
C9 C14 H14E 109.5 . .
H14A C14 H14E 56.3 . .
H14B C14 H14E 141.1 . .
H14C C14 H14E 56.3 . .
H14D C14 H14E 109.5 . .
C9 C14 H14F 109.5 . .
H14A C14 H14F 56.3 . .
H14B C14 H14F 56.3 . .
H14C C14 H14F 141.1 . .
H14D C14 H14F 109.5 . .
H14E C14 H14F 109.5 . .
C13 C15 H15A 109.5 . .
C13 C15 H15B 109.5 . .
H15A C15 H15B 109.5 . .
C13 C15 H15C 109.5 . .
H15A C15 H15C 109.5 . .
H15B C15 H15C 109.5 . .
N3 C16 H16A 109.5 . .
N3 C16 H16B 109.5 . .
H16A C16 H16B 109.5 . .
N3 C16 H16C 109.5 . .
H16A C16 H16C 109.5 . .
H16B C16 H16C 109.5 . .
N3 C16 H16D 109.5 . .
H16A C16 H16D 141.1 . .
H16B C16 H16D 56.3 . .
H16C C16 H16D 56.3 . .
N3 C16 H16E 109.5 . .
H16A C16 H16E 56.3 . .
H16B C16 H16E 141.1 . .
H16C C16 H16E 56.3 . .
H16D C16 H16E 109.5 . .
N3 C16 H16F 109.5 . .
H16A C16 H16F 56.3 . .
H16B C16 H16F 56.3 . .
H16C C16 H16F 141.1 . .
H16D C16 H16F 109.5 . .
H16E C16 H16F 109.5 . .
N3 C17 H17A 109.5 . .
N3 C17 H17B 109.5 . .
H17A C17 H17B 109.5 . .
N3 C17 H17C 109.5 . .
H17A C17 H17C 109.5 . .
H17B C17 H17C 109.5 . .
N3 C17 H17D 109.5 . .
H17A C17 H17D 141.1 . .
H17B C17 H17D 56.3 . .
H17C C17 H17D 56.3 . .
N3 C17 H17E 109.5 . .
H17A C17 H17E 56.3 . .
H17B C17 H17E 141.1 . .
H17C C17 H17E 56.3 . .
H17D C17 H17E 109.5 . .
N3 C17 H17F 109.5 . .
H17A C17 H17F 56.3 . .
H17B C17 H17F 56.3 . .
H17C C17 H17F 141.1 . .
H17D C17 H17F 109.5 . .
H17E C17 H17F 109.5 . .
C19 C18 C23 116.4(3) . .
C19 C18 B1 121.0(3) . .
C23 C18 B1 122.5(3) . .
C20 C19 C18 121.7(3) . .
C20 C19 C24 117.0(3) . .
C18 C19 C24 121.4(3) . .
C19 C20 C21 122.0(3) . .
C19 C20 H20A 119.0 . .
C21 C20 H20A 119.0 . .
N4 C21 C22 121.7(3) . .
N4 C21 C20 121.6(3) . .
C22 C21 C20 116.7(3) . .
C23 C22 C21 122.3(3) . .
C23 C22 H22A 118.9 . .
C21 C22 H22A 118.9 . .
C22 C23 C18 121.0(3) . .
C22 C23 C25 116.9(3) . .
C18 C23 C25 121.9(3) . .
C19 C24 H24A 109.5 . .
C19 C24 H24B 109.5 . .
H24A C24 H24B 109.5 . .
C19 C24 H24C 109.5 . .
H24A C24 H24C 109.5 . .
H24B C24 H24C 109.5 . .
C23 C25 H25A 109.5 . .
C23 C25 H25B 109.5 . .
H25A C25 H25B 109.5 . .
C23 C25 H25C 109.5 . .
H25A C25 H25C 109.5 . .
H25B C25 H25C 109.5 . .
C23 C25 H25D 109.5 . .
H25A C25 H25D 141.1 . .
H25B C25 H25D 56.3 . .
H25C C25 H25D 56.3 . .
C23 C25 H25E 109.5 . .
H25A C25 H25E 56.3 . .
H25B C25 H25E 141.1 . .
H25C C25 H25E 56.3 . .
H25D C25 H25E 109.5 . .
C23 C25 H25F 109.5 . .
H25A C25 H25F 56.3 . .
H25B C25 H25F 56.3 . .
H25C C25 H25F 141.1 . .
H25D C25 H25F 109.5 . .
H25E C25 H25F 109.5 . .
N4 C26 H26A 109.5 . .
N4 C26 H26B 109.5 . .
H26A C26 H26B 109.5 . .
N4 C26 H26C 109.5 . .
H26A C26 H26C 109.5 . .
H26B C26 H26C 109.5 . .
N4 C26 H26D 109.5 . .
H26A C26 H26D 141.1 . .
H26B C26 H26D 56.3 . .
H26C C26 H26D 56.3 . .
N4 C26 H26E 109.5 . .
H26A C26 H26E 56.3 . .
H26B C26 H26E 141.1 . .
H26C C26 H26E 56.3 . .
H26D C26 H26E 109.5 . .
N4 C26 H26F 109.5 . .
H26A C26 H26F 56.3 . .
H26B C26 H26F 56.3 . .
H26C C26 H26F 141.1 . .
H26D C26 H26F 109.5 . .
H26E C26 H26F 109.5 . .
N4 C27 H27A 109.5 . .
N4 C27 H27B 109.5 . .
H27A C27 H27B 109.5 . .
N4 C27 H27C 109.5 . .
H27A C27 H27C 109.5 . .
H27B C27 H27C 109.5 . .
N4 C27 H27D 109.5 . .
H27A C27 H27D 141.1 . .
H27B C27 H27D 56.3 . .
H27C C27 H27D 56.3 . .
N4 C27 H27E 109.5 . .
H27A C27 H27E 56.3 . .
H27B C27 H27E 141.1 . .
H27C C27 H27E 56.3 . .
H27D C27 H27E 109.5 . .
N4 C27 H27F 109.5 . .
H27A C27 H27F 56.3 . .
H27B C27 H27F 56.3 . .
H27C C27 H27F 141.1 . .
H27D C27 H27F 109.5 . .
H27E C27 H27F 109.5 . .
F1 C28 F2 107.2(3) . .
F1 C28 F3 107.4(3) . .
F2 C28 F3 106.5(3) . .
F1 C28 S1 111.9(2) . .
F2 C28 S1 112.2(2) . .
F3 C28 S1 111.4(2) . .
C32 C31 O4 93.6(10) . .
C32 C31 H31A 113.0 . .
O4 C31 H31A 113.0 . .
C32 C31 H31B 113.0 . .
O4 C31 H31B 113.0 . .
H31A C31 H31B 110.4 . .
C31 C32 H32A 109.5 . .
C31 C32 H32B 109.5 . .
H32A C32 H32B 109.5 . .
C31 C32 H32C 109.5 . .
H32A C32 H32C 109.5 . .
H32B C32 H32C 109.5 . .
O4 C33 C34 90.4(9) . .
O4 C33 H33A 113.6 . .
C34 C33 H33A 113.6 . .
O4 C33 H33B 113.6 . .
C34 C33 H33B 113.6 . .
H33A C33 H33B 110.8 . .
C33 C34 H34A 109.5 . .
C33 C34 H34B 109.5 . .
H34A C34 H34B 109.5 . .
C33 C34 H34C 109.5 . .
H34A C34 H34C 109.5 . .
H34B C34 H34C 109.5 . .

loop_
_geom_bond_atom_site_label_1
_geom_bond_atom_site_label_2
_geom_bond_distance
_geom_bond_site_symmetry_2
S1 O1 1.418(3) .
S1 O2 1.422(3) .
S1 O3 1.431(3) .
S1 C28 1.812(4) .
N1 C5 1.358(4) .
N1 C1 1.367(4) .
N1 B1 1.501(4) .
F1 C28 1.321(4) .
C1 C2 1.345(4) .
C1 H1A 0.9500 .
B1 C18 1.532(4) .
B1 C8 1.550(4) .
F2 C28 1.322(4) .
N2 C3 1.320(4) .
N2 C7 1.458(4) .
N2 C6 1.459(4) .
C2 C3 1.415(4) .
C2 H2A 0.9500 .
F3 C28 1.327(4) .
C3 C4 1.417(4) .
N3 C11 1.366(4) .
N3 C17 1.433(4) .
N3 C16 1.442(4) .
N4 C21 1.363(4) .
N4 C27 1.443(4) .
N4 C26 1.447(4) .
C4 C5 1.341(4) .
C4 H4A 0.9500 .
O4 C33 1.541(11) .
O4 C33 1.541(11) 2_566
O4 C31 1.649(12) .
O4 C31 1.649(12) 2_566
C5 H5A 0.9500 .
C6 H6A 0.9800 .
C6 H6B 0.9800 .
C6 H6C 0.9800 .
C6 H6D 0.9800 .
C6 H6E 0.9800 .
C6 H6F 0.9800 .
C7 H7A 0.9800 .
C7 H7B 0.9800 .
C7 H7C 0.9800 .
C7 H7D 0.9800 .
C7 H7E 0.9800 .
C7 H7F 0.9800 .
C8 C9 1.409(4) .
C8 C13 1.410(4) .
C9 C10 1.373(4) .
C9 C14 1.509(4) .
C10 C11 1.397(4) .
C10 H10A 0.9500 .
C11 C12 1.397(4) .
C12 C13 1.375(4) .
C12 H12A 0.9500 .
C13 C15 1.508(4) .
C14 H14A 0.9800 .
C14 H14B 0.9800 .
C14 H14C 0.9800 .
C14 H14D 0.9800 .
C14 H14E 0.9800 .
C14 H14F 0.9800 .
C15 H15A 0.9800 .
C15 H15B 0.9800 .
C15 H15C 0.9800 .
C16 H16A 0.9800 .
C16 H16B 0.9800 .
C16 H16C 0.9800 .
C16 H16D 0.9800 .
C16 H16E 0.9800 .
C16 H16F 0.9800 .
C17 H17A 0.9800 .
C17 H17B 0.9800 .
C17 H17C 0.9800 .
C17 H17D 0.9800 .
C17 H17E 0.9800 .
C17 H17F 0.9800 .
C18 C19 1.410(4) .
C18 C23 1.422(4) .
C19 C20 1.368(4) .
C19 C24 1.512(4) .
C20 C21 1.405(4) .
C20 H20A 0.9500 .
C21 C22 1.396(4) .
C22 C23 1.375(4) .
C22 H22A 0.9500 .
C23 C25 1.512(4) .
C24 H24A 0.9800 .
C24 H24B 0.9800 .
C24 H24C 0.9800 .
C25 H25A 0.9800 .
C25 H25B 0.9800 .
C25 H25C 0.9800 .
C25 H25D 0.9800 .
C25 H25E 0.9800 .
C25 H25F 0.9800 .
C26 H26A 0.9800 .
C26 H26B 0.9800 .
C26 H26C 0.9800 .
C26 H26D 0.9800 .
C26 H26E 0.9800 .
C26 H26F 0.9800 .
C27 H27A 0.9800 .
C27 H27B 0.9800 .
C27 H27C 0.9800 .
C27 H27D 0.9800 .
C27 H27E 0.9800 .
C27 H27F 0.9800 .
C31 C32 1.545(15) .
C31 H31A 0.9900 .
C31 H31B 0.9900 .
C32 H32A 0.9800 .
C32 H32B 0.9800 .
C32 H32C 0.9800 .
C33 C34 1.614(16) .
C33 H33A 0.9900 .
C33 H33B 0.9900 .
C34 H34A 0.9800 .
C34 H34B 0.9800 .
C34 H34C 0.9800 .
